data_7153456
loop_
_publ_author_name
'Wood, Mark E.'
'Bissiriou, Sabine'
'Lowe, Christopher'
'Norrish, Andrew M.'
'S\'en\'echal, Katell'
'Windeatt, Kim M.'
'Coles, Simon J.'
'Hursthouse, Michael B.'

_publ_section_title
;
 Synthetic use of the primary kinetic isotope effect in hydrogen atom
 transfer: generation of \a-aminoalkyl radicals.
;
_journal_issue 20
_journal_name_full 'Organic &amp; biomolecular chemistry'
_journal_page_first 4653
_journal_page_last 4665
_journal_paper_doi 10.1039/c0ob00205d
_journal_volume 8
_journal_year 2010
_chemical_formula_sum 'C30 H30 N4 O2'
_chemical_formula_weight 478.58
_chemical_name_systematic
;
?
;
_space_group_IT_number 14
_symmetry_cell_setting monoclinic
_symmetry_space_group_name_Hall '-P 2ybc'
_symmetry_space_group_name_H-M 'P 1 21/c 1'
_atom_sites_solution_hydrogens geom
_atom_sites_solution_primary direct
_atom_sites_solution_secondary difmap
_audit_creation_method SHELXL-97
_cell_angle_alpha 90.00
_cell_angle_beta 109.5700(10)
_cell_angle_gamma 90.00
_cell_formula_units_Z 2
_cell_length_a 8.9276(2)
_cell_length_b 14.5482(4)
_cell_length_c 10.1033(4)
_cell_measurement_reflns_used 5757
_cell_measurement_temperature 120(2)
_cell_measurement_theta_max 27.48
_cell_measurement_theta_min 1.00
_cell_volume 1236.42(7)
_computing_cell_refinement 'DENZO, COLLECT'
_computing_data_reduction 'DENZO, COLLECT'
_computing_molecular_graphics 'PLATON (Spek, 2003)'
_computing_structure_refinement 'SHELXL-97 (Sheldrick, 2008)'
_computing_structure_solution 'Sheldrick, G.M. (2008). Acta Cryst. A64, 112-1'
_diffrn_ambient_temperature 120(2)
_diffrn_detector_area_resol_mean 9.091
_diffrn_measured_fraction_theta_full 0.986
_diffrn_measured_fraction_theta_max 0.986
_diffrn_measurement_device_type 'Bruker-Nonius KappaCCD Area Detector'
_diffrn_measurement_method '\f and \w scans'
_diffrn_radiation_monochromator graphite
_diffrn_radiation_source 'Bruker-Nonius FR591 rotating anode'
_diffrn_radiation_type MoK\a
_diffrn_radiation_wavelength 0.71073
_diffrn_reflns_av_R_equivalents 0.0467
_diffrn_reflns_av_sigmaI/netI 0.0464
_diffrn_reflns_limit_h_max 11
_diffrn_reflns_limit_h_min -11
_diffrn_reflns_limit_k_max 18
_diffrn_reflns_limit_k_min -16
_diffrn_reflns_limit_l_max 12
_diffrn_reflns_limit_l_min -13
_diffrn_reflns_number 8639
_diffrn_reflns_theta_full 27.50
_diffrn_reflns_theta_max 27.50
_diffrn_reflns_theta_min 2.56
_diffrn_standards_decay_% negligible
_diffrn_standards_number none
_exptl_absorpt_coefficient_mu 0.082
_exptl_absorpt_correction_T_max 0.9918
_exptl_absorpt_correction_T_min 0.9822
_exptl_absorpt_correction_type multi-scan
_exptl_absorpt_process_details 'SADABS V2.10 (Sheldrick, G.M., 2003)'
_exptl_crystal_colour colourless
_exptl_crystal_density_diffrn 1.285
_exptl_crystal_density_method 'not measured'
_exptl_crystal_description block
_exptl_crystal_F_000 508
_exptl_crystal_size_max 0.22
_exptl_crystal_size_mid 0.12
_exptl_crystal_size_min 0.10
_refine_diff_density_max 0.256
_refine_diff_density_min -0.362
_refine_diff_density_rms 0.091
_refine_ls_extinction_method none
_refine_ls_goodness_of_fit_ref 1.027
_refine_ls_hydrogen_treatment constr
_refine_ls_matrix_type full
_refine_ls_number_parameters 163
_refine_ls_number_reflns 2801
_refine_ls_number_restraints 0
_refine_ls_restrained_S_all 1.027
_refine_ls_R_factor_all 0.0582
_refine_ls_R_factor_gt 0.0412
_refine_ls_shift/su_max 0.012
_refine_ls_shift/su_mean 0.001
_refine_ls_structure_factor_coef Fsqd
_refine_ls_weighting_details 'calc w=1/[\s^2^(Fo^2^)+(0.0638P)^2^+0.1837P] where P=(Fo^2^+2Fc^2^)/3'
_refine_ls_weighting_scheme calc
_refine_ls_wR_factor_gt 0.1050
_refine_ls_wR_factor_ref 0.1158
_reflns_number_gt 2232
_reflns_number_total 2801
_reflns_threshold_expression >2\s(I)
_cod_data_source_file c0ob00205d.txt
_cod_data_source_block 01src782
_cod_depositor_comments
;
The following automatic conversions were performed:

'_symmetry_cell_setting' value 'Monoclinic' changed to 'monoclinic'
according to /home/saulius/struct/CIF-dictionaries/cif_core.dic
dictionary named 'cif_core.dic' version 2.4.2 from 2011-04-26.

Automatic conversion script
Id: cif_fix_values 1891 2012-01-12 08:04:46Z andrius 
;
_cod_original_sg_symbol_H-M P2(1)/c
_cod_database_code 7153456

loop_
_symmetry_equiv_pos_as_xyz
'x, y, z'
'-x, y+1/2, -z+1/2'
'-x, -y, -z'
'x, -y-1/2, z-1/2'

loop_
_atom_site_label
_atom_site_type_symbol
_atom_site_fract_x
_atom_site_fract_y
_atom_site_fract_z
_atom_site_U_iso_or_equiv
_atom_site_adp_type
_atom_site_occupancy
_atom_site_symmetry_multiplicity
_atom_site_calc_flag
_atom_site_refinement_flags
C1 C 0.71021(16) 0.10773(9) 0.72916(14) 0.0316(3) Uani 1 1 d .
H1A H 0.8236 0.1259 0.7607 0.038 Uiso 1 1 calc R
H1B H 0.6783 0.0969 0.8127 0.038 Uiso 1 1 calc R
C2 C 0.60752(15) 0.18057(8) 0.63599(13) 0.0276(3) Uani 1 1 d .
H2A H 0.5677 0.2249 0.6907 0.033 Uiso 1 1 calc R
H2B H 0.6656 0.2142 0.5830 0.033 Uiso 1 1 calc R
N1 N 0.47855(11) 0.12519(7) 0.54275(10) 0.0218(2) Uani 1 1 d .
C4 C 0.62997(13) 0.05533(8) 0.39575(13) 0.0216(3) Uani 1 1 d .
C5 C 0.79399(15) 0.06506(9) 0.43097(14) 0.0297(3) Uani 1 1 d .
H5 H 0.8605 0.0613 0.5264 0.036 Uiso 1 1 calc R
C6 C 0.85997(16) 0.08015(10) 0.32704(16) 0.0358(3) Uani 1 1 d .
H6 H 0.9721 0.0868 0.3548 0.043 Uiso 1 1 calc R
C7 C 0.61886(15) 0.07748(9) 0.15702(14) 0.0275(3) Uani 1 1 d .
H7 H 0.5556 0.0815 0.0606 0.033 Uiso 1 1 calc R
C8 C 0.54147(14) 0.06323(8) 0.25335(13) 0.0241(3) Uani 1 1 d .
H8 H 0.4288 0.0589 0.2226 0.029 Uiso 1 1 calc R
C9 C 0.37214(15) 0.17772(8) 0.42505(13) 0.0247(3) Uani 1 1 d .
H9A H 0.3036 0.1349 0.3543 0.030 Uiso 1 1 calc R
H9B H 0.4359 0.2136 0.3798 0.030 Uiso 1 1 calc R
C10 C 0.26918(13) 0.24229(8) 0.47500(12) 0.0224(3) Uani 1 1 d .
C11 C 0.18620(15) 0.21028(9) 0.56016(13) 0.0269(3) Uani 1 1 d .
H11 H 0.1990 0.1483 0.5918 0.032 Uiso 1 1 calc R
C12 C 0.08456(15) 0.26828(9) 0.59937(14) 0.0302(3) Uani 1 1 d .
H12 H 0.0271 0.2454 0.6563 0.036 Uiso 1 1 calc R
C13 C 0.06662(15) 0.35872(9) 0.55624(14) 0.0310(3) Uani 1 1 d .
H13 H -0.0027 0.3982 0.5835 0.037 Uiso 1 1 calc R
C14 C 0.15020(15) 0.39168(9) 0.47291(14) 0.0297(3) Uani 1 1 d .
H14 H 0.1390 0.4541 0.4435 0.036 Uiso 1 1 calc R
C15 C 0.25062(14) 0.33355(8) 0.43210(13) 0.0249(3) Uani 1 1 d .
H15 H 0.3070 0.3565 0.3743 0.030 Uiso 1 1 calc R
C3 C 0.55689(13) 0.04250(8) 0.51291(12) 0.0199(3) Uani 1 1 d .
N2 N 0.77632(13) 0.08605(8) 0.19010(12) 0.0326(3) Uani 1 1 d .
O1 O 0.68343(9) 0.02671(6) 0.64162(8) 0.0234(2) Uani 1 1 d .

loop_
_atom_site_aniso_label
_atom_site_aniso_U_11
_atom_site_aniso_U_22
_atom_site_aniso_U_33
_atom_site_aniso_U_23
_atom_site_aniso_U_13
_atom_site_aniso_U_12
C1 0.0314(7) 0.0298(7) 0.0279(7) -0.0053(5) 0.0024(6) -0.0040(5)
C2 0.0300(7) 0.0223(6) 0.0291(7) -0.0050(5) 0.0081(6) -0.0023(5)
N1 0.0231(5) 0.0194(5) 0.0217(5) -0.0016(4) 0.0061(4) 0.0035(4)
C4 0.0229(6) 0.0172(5) 0.0259(6) -0.0003(5) 0.0098(5) 0.0020(4)
C5 0.0243(6) 0.0347(7) 0.0305(7) 0.0003(6) 0.0097(5) 0.0003(5)
C6 0.0238(7) 0.0461(8) 0.0404(8) -0.0009(6) 0.0146(6) -0.0024(6)
C7 0.0316(7) 0.0261(6) 0.0275(7) -0.0009(5) 0.0132(6) 0.0015(5)
C8 0.0239(6) 0.0228(6) 0.0266(6) 0.0003(5) 0.0098(5) 0.0019(5)
C9 0.0305(7) 0.0217(6) 0.0238(6) 0.0033(5) 0.0117(5) 0.0077(5)
C10 0.0204(6) 0.0231(6) 0.0220(6) -0.0009(5) 0.0049(5) 0.0035(4)
C11 0.0302(7) 0.0240(6) 0.0272(6) 0.0014(5) 0.0105(5) 0.0023(5)
C12 0.0275(7) 0.0384(8) 0.0274(7) -0.0008(6) 0.0129(5) 0.0024(5)
C13 0.0279(7) 0.0347(7) 0.0300(7) -0.0030(6) 0.0094(6) 0.0118(5)
C14 0.0314(7) 0.0231(6) 0.0328(7) 0.0012(5) 0.0082(6) 0.0085(5)
C15 0.0240(6) 0.0244(6) 0.0260(6) 0.0011(5) 0.0080(5) 0.0022(5)
C3 0.0178(6) 0.0196(6) 0.0204(6) 0.0006(4) 0.0040(5) 0.0030(4)
N2 0.0335(6) 0.0346(6) 0.0361(7) -0.0010(5) 0.0201(5) -0.0009(5)
O1 0.0202(4) 0.0245(5) 0.0213(4) 0.0001(3) 0.0016(3) 0.0014(3)

loop_
_atom_type_symbol
_atom_type_description
_atom_type_scat_dispersion_real
_atom_type_scat_dispersion_imag
_atom_type_scat_source
C C 0.0033 0.0016 'International Tables Vol C Tables 4.2.6.8 and 6.1.1.4'
H H 0.0000 0.0000 'International Tables Vol C Tables 4.2.6.8 and 6.1.1.4'
N N 0.0061 0.0033 'International Tables Vol C Tables 4.2.6.8 and 6.1.1.4'
O O 0.0106 0.0060 'International Tables Vol C Tables 4.2.6.8 and 6.1.1.4'

loop_
_geom_angle_atom_site_label_1
_geom_angle_atom_site_label_2
_geom_angle_atom_site_label_3
_geom_angle
_geom_angle_site_symmetry_3
O1 C1 C2 104.48(10) .
N1 C2 C1 101.42(10) .
C2 N1 C9 113.11(10) .
C2 N1 C3 104.88(9) .
C9 N1 C3 118.92(9) .
C5 C4 C8 116.02(11) .
C5 C4 C3 119.65(10) .
C8 C4 C3 124.22(10) .
C6 C5 C4 120.04(12) .
N2 C6 C5 124.31(12) .
N2 C7 C8 124.63(12) .
C7 C8 C4 119.58(11) .
N1 C9 C10 110.75(9) .
C15 C10 C11 118.72(11) .
C15 C10 C9 120.75(10) .
C11 C10 C9 120.48(11) .
C10 C11 C12 120.47(12) .
C13 C12 C11 120.46(12) .
C12 C13 C14 119.59(11) .
C13 C14 C15 120.10(12) .
C10 C15 C14 120.65(11) .
O1 C3 N1 103.31(9) .
O1 C3 C4 108.03(8) .
N1 C3 C4 114.21(9) .
O1 C3 C3 107.23(11) 3_656
N1 C3 C3 110.69(11) 3_656
C4 C3 C3 112.66(12) 3_656
C6 N2 C7 115.39(11) .
C3 O1 C1 110.17(8) .

loop_
_geom_bond_atom_site_label_1
_geom_bond_atom_site_label_2
_geom_bond_distance
_geom_bond_site_symmetry_2
C1 O1 1.4447(15) .
C1 C2 1.5072(18) .
C2 N1 1.4614(15) .
N1 C9 1.4642(15) .
N1 C3 1.4726(15) .
C4 C5 1.3934(17) .
C4 C8 1.3949(17) .
C4 C3 1.5425(16) .
C5 C6 1.3828(19) .
C6 N2 1.3368(19) .
C7 N2 1.3373(17) .
C7 C8 1.3850(17) .
C9 C10 1.5142(16) .
C10 C15 1.3892(17) .
C10 C11 1.3903(17) .
C11 C12 1.3903(17) .
C12 C13 1.3785(19) .
C13 C14 1.3844(19) .
C14 C15 1.3916(17) .
C3 O1 1.4268(13) .
C3 C3 1.566(2) 3_656

loop_
_geom_torsion_atom_site_label_1
_geom_torsion_atom_site_label_2
_geom_torsion_atom_site_label_3
_geom_torsion_atom_site_label_4
_geom_torsion
_geom_torsion_site_symmetry_1
_geom_torsion_site_symmetry_4
O1 C1 C2 N1 29.37(12) . .
C1 C2 N1 C9 -170.82(10) . .
C1 C2 N1 C3 -39.72(12) . .
C8 C4 C5 C6 -0.97(18) . .
C3 C4 C5 C6 -177.50(12) . .
C4 C5 C6 N2 -0.3(2) . .
N2 C7 C8 C4 -1.14(19) . .
C5 C4 C8 C7 1.62(16) . .
C3 C4 C8 C7 177.98(11) . .
C2 N1 C9 C10 -72.35(12) . .
C3 N1 C9 C10 163.96(10) . .
N1 C9 C10 C15 133.01(12) . .
N1 C9 C10 C11 -49.65(15) . .
C15 C10 C11 C12 1.11(18) . .
C9 C10 C11 C12 -176.28(11) . .
C10 C11 C12 C13 -1.05(19) . .
C11 C12 C13 C14 0.2(2) . .
C12 C13 C14 C15 0.54(19) . .
C11 C10 C15 C14 -0.36(18) . .
C9 C10 C15 C14 177.03(11) . .
C13 C14 C15 C10 -0.46(19) . .
C2 N1 C3 O1 35.02(11) . .
C9 N1 C3 O1 162.67(9) . .
C2 N1 C3 C4 -82.06(11) . .
C9 N1 C3 C4 45.59(14) . .
C2 N1 C3 C3 149.52(12) . 3_656
C9 N1 C3 C3 -82.83(15) . 3_656
C5 C4 C3 O1 -10.29(14) . .
C8 C4 C3 O1 173.48(10) . .
C5 C4 C3 N1 104.04(12) . .
C8 C4 C3 N1 -72.19(14) . .
C5 C4 C3 C3 -128.55(13) . 3_656
C8 C4 C3 C3 55.22(16) . 3_656
C5 C6 N2 C7 0.9(2) . .
C8 C7 N2 C6 -0.14(19) . .
N1 C3 O1 C1 -15.86(12) . .
C4 C3 O1 C1 105.50(11) . .
C3 C3 O1 C1 -132.82(12) 3_656 .
C2 C1 O1 C3 -8.50(13) . .
